data_4510467
loop_
_publ_author_name
'Prohens, Rafel'
'Portell, Anna'
'Font-Bardia, Merc\`e'
'Bauz\'a, Antonio'
'Frontera, Antonio'

_publ_section_title
;
 Experimental and Theoretical Study of Aromaticity Effects in the Solid
 State Architecture on Squaric Acid Derivatives
;
_journal_issue 5
_journal_name_full 'Crystal Growth &amp; Design'
_journal_page_first 2578
_journal_paper_doi 10.1021/cg500264k
_journal_volume 14
_journal_year 2014
_chemical_formula_moiety '2(C4 H O4), 2(C7 H10 N), H2 O '
_chemical_formula_sum 'C22 H24 N2 O9'
_chemical_formula_weight 460.43
_chemical_name_systematic
;
 ?
;
_space_group_crystal_system monoclinic
_space_group_IT_number 15
_space_group_name_Hall '-C 2yc'
_space_group_name_H-M_alt 'C 1 2/c 1'
_symmetry_space_group_name_Hall '-C 2yc'
_symmetry_space_group_name_H-M 'C 1 2/c 1'
_atom_sites_solution_hydrogens mixed
_audit_creation_method SHELXL-2012
_cell_angle_alpha 90
_cell_angle_beta 102.60(2)
_cell_angle_gamma 90
_cell_formula_units_Z 4
_cell_length_a 23.793(11)
_cell_length_b 9.123(2)
_cell_length_c 10.925(4)
_cell_measurement_reflns_used 298
_cell_measurement_temperature 293(2)
_cell_measurement_theta_max 31
_cell_measurement_theta_min 3
_cell_volume 2314.3(15)
_computing_cell_refinement AUTOMAR
_computing_data_collection MARXDS
_computing_data_reduction MARSCALE
_computing_molecular_graphics 'ORTEP (Brueggermann and Smith, 1990)'
_computing_publication_material 'PLATON (Spek, 1990)'
_computing_structure_refinement 'SHELXL-2012 (Sheldrick, 2012)'
_computing_structure_solution 'SHELXS-97 (Sheldrick, 1997)'
_diffrn_ambient_temperature 293(2)
_diffrn_measured_fraction_theta_full 0.985
_diffrn_measured_fraction_theta_max 0.853
_diffrn_radiation_type MoK\a
_diffrn_radiation_wavelength 0.71073
_diffrn_reflns_av_sigmaI/netI 0.0184
_diffrn_reflns_av_unetI/netI 0.0232
_diffrn_reflns_Laue_measured_fraction_full 0.985
_diffrn_reflns_Laue_measured_fraction_max 0.853
_diffrn_reflns_limit_h_max 31
_diffrn_reflns_limit_h_min -31
_diffrn_reflns_limit_k_max 11
_diffrn_reflns_limit_k_min -12
_diffrn_reflns_limit_l_max 14
_diffrn_reflns_limit_l_min -12
_diffrn_reflns_number 10061
_diffrn_reflns_point_group_measured_fraction_full 0.985
_diffrn_reflns_point_group_measured_fraction_max 0.853
_diffrn_reflns_theta_full 25.000
_diffrn_reflns_theta_max 30.612
_diffrn_reflns_theta_min 2.399
_exptl_absorpt_coefficient_mu 0.104
_exptl_absorpt_correction_T_max 0.99
_exptl_absorpt_correction_T_min 0.98
_exptl_absorpt_correction_type empirical
_exptl_absorpt_process_details sadabs
_exptl_crystal_colour colourless
_exptl_crystal_density_diffrn 1.321
_exptl_crystal_description prism
_exptl_crystal_F_000 968
_exptl_crystal_size_max 0.2
_exptl_crystal_size_mid 0.09
_exptl_crystal_size_min 0.09
_refine_diff_density_max 0.211
_refine_diff_density_min -0.238
_refine_diff_density_rms 0.036
_refine_ls_extinction_method none
_refine_ls_goodness_of_fit_ref 1.110
_refine_ls_hydrogen_treatment mixed
_refine_ls_matrix_type full
_refine_ls_number_parameters 153
_refine_ls_number_reflns 3047
_refine_ls_number_restraints 3
_refine_ls_restrained_S_all 1.113
_refine_ls_R_factor_all 0.0542
_refine_ls_R_factor_gt 0.0500
_refine_ls_shift/su_max 0.000
_refine_ls_shift/su_mean 0.000
_refine_ls_structure_factor_coef Fsqd
_refine_ls_weighting_details
;
 w=1/[\s^2^(Fo^2^)+(0.0503P)^2^+1.0685P]
 where P=(Fo^2^+2Fc^2^)/3
;
_refine_ls_weighting_scheme calc
_refine_ls_wR_factor_gt 0.1320
_refine_ls_wR_factor_ref 0.1347
_reflns_Friedel_coverage 0.000
_reflns_number_gt 2807
_reflns_number_total 3047
_reflns_threshold_expression 'I > 2\s(I)'
_cod_data_source_file cg500264k_si_008.cif
_cod_data_source_block anpm12a_compound_1
_cod_depositor_comments 'Adding full bibliography for 4510466--4510471.cif.'
_cod_database_code 4510467
_shelx_space_group_comment
;
The symmetry employed for this shelxl refinement is uniquely defined
by the following loop, which should always be used as a source of
symmetry information in preference to the above space-group names.
They are only intended as comments.
;
_shelxl_version_number 2012-9

loop_
_space_group_symop_operation_xyz
'x, y, z'
'-x, y, -z+1/2'
'x+1/2, y+1/2, z'
'-x+1/2, y+1/2, -z+1/2'
'-x, -y, -z'
'x, -y, z-1/2'
'-x+1/2, -y+1/2, -z'
'x+1/2, -y+1/2, z-1/2'

loop_
_atom_site_label
_atom_site_type_symbol
_atom_site_fract_x
_atom_site_fract_y
_atom_site_fract_z
_atom_site_U_iso_or_equiv
_atom_site_adp_type
_atom_site_occupancy
_atom_site_site_symmetry_order
_atom_site_calc_flag
_atom_site_refinement_flags_posn
_atom_site_refinement_flags_adp
_atom_site_refinement_flags_occupancy
O1 O 0.43052(4) 0.46488(10) 0.77914(8) 0.0455(2) Uani 1 1 d . . .
O3 O 0.43271(4) 0.44771(10) 0.49312(8) 0.0494(2) Uani 1 1 d . U .
H3 H 0.4339 0.4783 0.4231 0.074 Uiso 1 1 calc R U .
O2 O 0.42698(5) 0.82285(11) 0.76858(9) 0.0550(3) Uani 1 1 d . . .
O4 O 0.43771(5) 0.80661(11) 0.47651(9) 0.0549(3) Uani 1 1 d . . .
N1 N 0.42746(5) 0.10542(12) 0.52817(10) 0.0454(3) Uani 1 1 d . . .
H1A H 0.4595 0.1277 0.5841 0.068 Uiso 1 1 calc R U .
H1B H 0.4254 0.1596 0.4596 0.068 Uiso 1 1 calc R U .
H1C H 0.4280 0.0109 0.5082 0.068 Uiso 1 1 calc R U .
C1 C 0.43242(5) 0.55721(12) 0.56799(10) 0.0367(2) Uani 1 1 d . U .
C2 C 0.43088(5) 0.56222(12) 0.69708(10) 0.0346(2) Uani 1 1 d . . .
C3 C 0.42991(5) 0.72444(13) 0.69437(10) 0.0381(3) Uani 1 1 d . . .
C4 C 0.43375(5) 0.71661(13) 0.55858(11) 0.0393(3) Uani 1 1 d . . .
C5 C 0.29967(9) 0.1915(3) 0.3947(2) 0.0824(6) Uani 1 1 d . . .
H5 H 0.3203 0.2747 0.3822 0.099 Uiso 1 1 calc R U .
C6 C 0.24727(11) 0.1612(3) 0.3137(2) 0.0958(7) Uani 1 1 d . . .
H6 H 0.2330 0.2224 0.2460 0.115 Uiso 1 1 calc R U .
C7 C 0.21672(10) 0.0386(3) 0.3354(3) 0.1024(8) Uani 1 1 d . . .
H7 H 0.1821 0.0161 0.2807 0.123 Uiso 1 1 calc R U .
C8 C 0.23685(11) -0.0500(3) 0.4363(3) 0.1117(9) Uani 1 1 d . . .
H8 H 0.2153 -0.1303 0.4513 0.134 Uiso 1 1 calc R U .
C9 C 0.28959(10) -0.0202(3) 0.5167(3) 0.0936(7) Uani 1 1 d . . .
H9 H 0.3033 -0.0804 0.5855 0.112 Uiso 1 1 calc R U .
C10 C 0.32125(8) 0.0983(2) 0.49394(18) 0.0658(4) Uani 1 1 d . U .
C11 C 0.37673(7) 0.13536(17) 0.58246(15) 0.0556(3) Uani 1 1 d . U .
H11A H 0.3765 0.2383 0.6046 0.067 Uiso 1 1 calc R U .
H11B H 0.3799 0.0786 0.6587 0.067 Uiso 1 1 calc R U .
O1W O 0.5000 0.78208(16) 0.2500 0.0509(3) Uani 1 2 d DS T P
H1W H 0.4745(7) 0.7288(18) 0.2741(17) 0.061 Uiso 1 1 d D U .

loop_
_atom_site_aniso_label
_atom_site_aniso_U_11
_atom_site_aniso_U_22
_atom_site_aniso_U_33
_atom_site_aniso_U_23
_atom_site_aniso_U_13
_atom_site_aniso_U_12
O1 0.0632(6) 0.0409(5) 0.0334(4) 0.0026(3) 0.0128(4) -0.0005(4)
O3 0.0751(6) 0.0401(5) 0.0348(4) -0.0011(3) 0.0159(4) -0.0021(4)
O2 0.0764(7) 0.0459(5) 0.0454(5) -0.0043(4) 0.0192(5) 0.0051(5)
O4 0.0818(7) 0.0417(5) 0.0447(5) 0.0053(4) 0.0215(5) 0.0024(4)
N1 0.0520(6) 0.0408(5) 0.0434(5) 0.0010(4) 0.0104(4) -0.0004(4)
C1 0.0457(6) 0.0356(5) 0.0295(5) 0.0011(4) 0.0098(4) -0.0007(4)
C2 0.0411(5) 0.0351(5) 0.0283(5) 0.0000(4) 0.0090(4) 0.0001(4)
C3 0.0455(6) 0.0371(6) 0.0328(5) 0.0006(4) 0.0107(4) 0.0014(4)
C4 0.0495(6) 0.0360(6) 0.0334(5) 0.0001(4) 0.0116(4) 0.0015(4)
C5 0.0753(12) 0.0952(14) 0.0758(12) 0.0028(11) 0.0147(9) -0.0019(11)
C6 0.0779(13) 0.127(2) 0.0817(14) -0.0002(14) 0.0150(11) 0.0083(14)
C7 0.0666(12) 0.119(2) 0.117(2) -0.0272(17) 0.0114(12) -0.0066(13)
C8 0.0801(15) 0.0896(17) 0.162(3) -0.0026(18) 0.0192(16) -0.0157(13)
C9 0.0789(13) 0.0760(13) 0.1241(19) 0.0079(13) 0.0185(12) -0.0123(10)
C10 0.0640(9) 0.0653(10) 0.0705(10) -0.0044(8) 0.0200(7) -0.0026(7)
C11 0.0642(8) 0.0516(8) 0.0540(8) -0.0017(6) 0.0195(6) -0.0008(6)
O1W 0.0535(8) 0.0463(7) 0.0532(8) 0.000 0.0122(6) 0.000

loop_
_atom_type_symbol
_atom_type_description
_atom_type_scat_dispersion_real
_atom_type_scat_dispersion_imag
_atom_type_scat_source
C C 0.0033 0.0016 'International Tables Vol C Tables 4.2.6.8 and 6.1.1.4'
H H 0.0000 0.0000 'International Tables Vol C Tables 4.2.6.8 and 6.1.1.4'
N N 0.0061 0.0033 'International Tables Vol C Tables 4.2.6.8 and 6.1.1.4'
O O 0.0106 0.0060 'International Tables Vol C Tables 4.2.6.8 and 6.1.1.4'

loop_
_geom_angle_atom_site_label_1
_geom_angle_atom_site_label_2
_geom_angle_atom_site_label_3
_geom_angle
C1 O3 H3 109.5
C11 N1 H1A 109.5
C11 N1 H1B 109.5
H1A N1 H1B 109.5
C11 N1 H1C 109.5
H1A N1 H1C 109.5
H1B N1 H1C 109.5
O3 C1 C2 131.20(10)
O3 C1 C4 136.30(10)
C2 C1 C4 92.50(9)
O1 C2 C1 133.48(10)
O1 C2 C3 135.60(10)
C1 C2 C3 90.92(9)
O2 C3 C2 136.41(11)
O2 C3 C4 135.41(11)
C2 C3 C4 88.18(8)
O4 C4 C1 136.10(11)
O4 C4 C3 135.54(11)
C1 C4 C3 88.34(9)
C10 C5 C6 120.3(2)
C10 C5 H5 119.9
C6 C5 H5 119.9
C7 C6 C5 118.9(2)
C7 C6 H6 120.5
C5 C6 H6 120.5
C8 C7 C6 120.8(2)
C8 C7 H7 119.6
C6 C7 H7 119.6
C7 C8 C9 120.2(2)
C7 C8 H8 119.9
C9 C8 H8 119.9
C10 C9 C8 119.6(2)
C10 C9 H9 120.2
C8 C9 H9 120.2
C9 C10 C5 120.1(2)
C9 C10 C11 120.22(19)
C5 C10 C11 119.46(17)
N1 C11 C10 112.39(13)
N1 C11 H11A 109.1
C10 C11 H11A 109.1
N1 C11 H11B 109.1
C10 C11 H11B 109.1
H11A C11 H11B 107.9

loop_
_geom_bond_atom_site_label_1
_geom_bond_atom_site_label_2
_geom_bond_distance
O1 C2 1.2632(14)
O3 C1 1.2921(14)
O3 H3 0.8200
O2 C3 1.2218(15)
O4 C4 1.2345(15)
N1 C11 1.482(2)
N1 H1A 0.8900
N1 H1B 0.8900
N1 H1C 0.8900
C1 C2 1.4195(15)
C1 C4 1.4586(17)
C2 C3 1.4803(16)
C3 C4 1.5078(16)
C5 C10 1.385(3)
C5 C6 1.390(3)
C5 H5 0.9300
C6 C7 1.382(4)
C6 H6 0.9300
C7 C8 1.366(4)
C7 H7 0.9300
C8 C9 1.393(3)
C8 H8 0.9300
C9 C10 1.371(3)
C9 H9 0.9300
C10 C11 1.495(2)
C11 H11A 0.9700
C11 H11B 0.9700
O1W H1W 0.861(13)
